data_1522325
loop_
_publ_author_name
'Kutaitsev, V.I.'
'Chebotarev, N.T.'
'Beznosikova, A.V.'
'Petrov, P.N.'
'Lebedev, I.G.'
'Andrianov, M.A.'
'Konev, V.M.'
'Smotritskaya, E.S.'
'Bagrova, V.I.'
'Kruglov, A.A.'

_publ_section_title
;
 Phase diagrams of plutonium with metals of groups IIA, IVA, VIII, and IB
;
_journal_name_full 'Atomnaya Energiya'
_journal_page_first 511
_journal_page_last 519
_journal_volume 23
_journal_year 1967
_chemical_formula_sum 'Pu Ru'
_space_group_IT_number 221
_symmetry_space_group_name_Hall '-P 4 2 3'
_symmetry_space_group_name_H-M 'P m -3 m'
_cell_angle_alpha 90
_cell_angle_beta 90
_cell_angle_gamma 90
_cell_formula_units_Z 1
_cell_length_a 3.3635
_cell_length_b 3.3635
_cell_length_c 3.3635
_cell_volume 38.052
_citation_journal_id_ASTM AENGAB
_cod_data_source_file Kutaitsev_AENGAB_1967_1895.cif
_cod_data_source_block Pu1Ru1
_cod_original_cell_volume 38.05172
_cod_original_formula_sum 'Pu1 Ru1'
_cod_database_code 1522325

loop_
_symmetry_equiv_pos_as_xyz
x,y,z
-y,x,z
-x,-y,z
y,-x,z
x,-y,-z
y,x,-z
-x,y,-z
-y,-x,-z
z,x,y
-x,z,y
-z,-x,y
x,-z,y
z,-x,-y
x,z,-y
-z,x,-y
-x,-z,-y
y,z,x
y,-z,-x
z,y,-x
-y,z,-x
-z,-y,-x
-y,-z,x
z,-y,x
-z,y,x
-x,-y,-z
y,-x,-z
x,y,-z
-y,x,-z
-x,y,z
-y,-x,z
x,-y,z
y,x,z
-z,-x,-y
x,-z,-y
z,x,-y
-x,z,-y
-z,x,y
-x,-z,y
z,-x,y
x,z,y
-y,-z,-x
-y,z,x
-z,-y,x
y,-z,x
z,y,x
y,z,-x
-z,y,-x
z,-y,-x

loop_
_atom_site_label
_atom_site_type_symbol
_atom_site_fract_x
_atom_site_fract_y
_atom_site_fract_z
_atom_site_occupancy
_atom_site_U_iso_or_equiv
Ru1 Ru 0.5 0.5 0.5 1 0.0
Pu1 Pu 0 0 0 1 0.0
